data_4070242
loop_
_publ_author_name
'Gauthier, S\'ebastien'
'Weisbach, Nancy'
'Bhuvanesh, Nattamai'
'Gladysz, John A.'

_publ_section_title
;
 &#x201C;Click&#x201D; Chemistry in Metal Coordination Spheres:
 Copper(I)-Catalyzed 3+2 Cycloadditions of Benzyl Azide and Platinum
 Polyynyl Complexestrans-(C6F5)(p-tol3P)2Pt(C\\tb C)nH (n= 2&#x2212;6)
;
_journal_issue 19
_journal_name_full Organometallics
_journal_page_first 5597
_journal_paper_doi 10.1021/om900680q
_journal_volume 28
_journal_year 2009
_chemical_formula_sum 'C61 H50 F5 N3 P2 Pt'
_chemical_formula_weight 1177.07
_chemical_name_systematic
; 
 ? 
;
_space_group_IT_number 14
_symmetry_cell_setting monoclinic
_symmetry_space_group_name_Hall '-P 2ybc'
_symmetry_space_group_name_H-M 'P 1 21/c 1'
_atom_sites_solution_hydrogens geom
_atom_sites_solution_primary direct
_atom_sites_solution_secondary difmap
_audit_creation_method SHELXL-97
_cell_angle_alpha 90.00
_cell_angle_beta 96.724(4)
_cell_angle_gamma 90.00
_cell_formula_units_Z 4
_cell_length_a 25.6836(14)
_cell_length_b 16.8251(9)
_cell_length_c 11.9423(9)
_cell_measurement_reflns_used 4369
_cell_measurement_temperature 110(2)
_cell_measurement_theta_max 54.81
_cell_measurement_theta_min 3.15
_cell_volume 5125.1(6)
_computing_cell_refinement
; 
  CELL-NOW (Sheldrick, 2003) and SAINT (BRUKER-NONIUS, 2003) 
;
_computing_data_collection 'FRAMBO (BRUKER-NONIUS, 2003)'
_computing_data_reduction 'Bruker SAINT'
_computing_molecular_graphics 'X-SEED (Barbour, 2001)'
_computing_publication_material 'Bruker SHELXTL'
_computing_structure_refinement 'SHELXL-97 (Sheldrick, 2008)'
_computing_structure_solution 'SHELXS-97 (Sheldrick, 2008)'
_diffrn_ambient_temperature 110(2)
_diffrn_measured_fraction_theta_full 0.895
_diffrn_measured_fraction_theta_max 0.895
_diffrn_measurement_device_type 'BRUKER GADDS D8 Discover'
_diffrn_measurement_method 'phi and omega scans'
_diffrn_radiation_monochromator graphite
_diffrn_radiation_source 'fine-focus sealed tube'
_diffrn_radiation_type CuK\a
_diffrn_radiation_wavelength 1.54178
_diffrn_reflns_av_R_equivalents 0.0000
_diffrn_reflns_av_sigmaI/netI 0.1008
_diffrn_reflns_limit_h_max 25
_diffrn_reflns_limit_h_min -24
_diffrn_reflns_limit_k_max 16
_diffrn_reflns_limit_k_min -16
_diffrn_reflns_limit_l_max 10
_diffrn_reflns_limit_l_min -11
_diffrn_reflns_number 16361
_diffrn_reflns_theta_full 50.00
_diffrn_reflns_theta_max 50.00
_diffrn_reflns_theta_min 1.73
_exptl_absorpt_coefficient_mu 6.219
_exptl_absorpt_correction_T_max 0.8354
_exptl_absorpt_correction_T_min 0.3845
_exptl_absorpt_correction_type multi-scan
_exptl_absorpt_process_details 'SADABS; (Sheldrick, 2006)'
_exptl_crystal_colour colorless
_exptl_crystal_density_diffrn 1.525
_exptl_crystal_density_method 'not measured'
_exptl_crystal_description block
_exptl_crystal_F_000 2360
_exptl_crystal_size_max 0.19
_exptl_crystal_size_mid 0.07
_exptl_crystal_size_min 0.03
_refine_diff_density_max 5.139
_refine_diff_density_min -5.359
_refine_diff_density_rms 0.339
_refine_ls_extinction_method none
_refine_ls_goodness_of_fit_ref 1.028
_refine_ls_hydrogen_treatment constr
_refine_ls_matrix_type full
_refine_ls_number_parameters 644
_refine_ls_number_reflns 16361
_refine_ls_number_restraints 547
_refine_ls_restrained_S_all 1.019
_refine_ls_R_factor_all 0.1478
_refine_ls_R_factor_gt 0.0918
_refine_ls_shift/su_max 0.001
_refine_ls_shift/su_mean 0.000
_refine_ls_structure_factor_coef Fsqd
_refine_ls_weighting_details 'calc w=1/[\s^2^(Fo^2^)+(0.2600P)^2^+0.0000P] where P=(Fo^2^+2Fc^2^)/3'
_refine_ls_weighting_scheme calc
_refine_ls_wR_factor_gt 0.2554
_refine_ls_wR_factor_ref 0.3615
_reflns_number_gt 9320
_reflns_number_total 16361
_reflns_threshold_expression >2sigma(I)
_cod_data_source_file om900680q_si_003.cif
_cod_data_source_block jgb0311
_cod_depositor_comments
;
The following automatic conversions were performed:

'_symmetry_cell_setting' value 'Monoclinic' changed to 'monoclinic'
according to /home/saulius/struct/CIF-dictionaries/cif_core.dic
dictionary named 'cif_core.dic' version 2.4.2 from 2011-04-26.

Automatic conversion script
Id: cif_fix_values 1715 2011-07-08 13:25:40Z adriana 
;
_cod_original_cell_volume 5125.1(5)
_cod_original_sg_symbol_H-M P2(1)/c
_cod_database_code 4070242

loop_
_symmetry_equiv_pos_as_xyz
'x, y, z'
'-x, y+1/2, -z+1/2'
'-x, -y, -z'
'x, -y-1/2, z-1/2'

loop_
_atom_site_label
_atom_site_type_symbol
_atom_site_fract_x
_atom_site_fract_y
_atom_site_fract_z
_atom_site_U_iso_or_equiv
_atom_site_adp_type
_atom_site_occupancy
_atom_site_symmetry_multiplicity
_atom_site_calc_flag
_atom_site_refinement_flags
Pt1 Pt 0.21710(3) 0.50033(4) 0.10118(6) 0.0251(3) Uani 1 1 d .
P1 P 0.15731(15) 0.3980(2) 0.0707(4) 0.0256(10) Uani 1 1 d .
P2 P 0.27976(15) 0.5966(2) 0.1464(4) 0.0225(10) Uani 1 1 d .
C1 C 0.2739(6) 0.4300(8) 0.0366(12) 0.019(2) Uani 1 1 d U
C2 C 0.3058(6) 0.3855(8) 0.0183(12) 0.017(2) Uani 1 1 d U
C3 C 0.3411(6) 0.3319(8) -0.0180(13) 0.020(2) Uani 1 1 d U
C4 C 0.3728(6) 0.2828(8) -0.0451(14) 0.023(2) Uani 1 1 d U
C5 C 0.4026(6) 0.2315(8) -0.1033(14) 0.025(2) Uani 1 1 d U
C6 C 0.3906(6) 0.1927(9) -0.1964(15) 0.029(3) Uani 1 1 d U
H6A H 0.3581 0.1942 -0.2434 0.035 Uiso 1 1 calc R
C7 C 0.4421(6) 0.0986(9) -0.3102(14) 0.030(2) Uani 1 1 d U
H7A H 0.4607 0.1299 -0.3634 0.036 Uiso 1 1 calc R
H7B H 0.4074 0.0839 -0.3498 0.036 Uiso 1 1 calc R
C8 C 0.4720(6) 0.0256(10) -0.2812(15) 0.031(2) Uani 1 1 d U
C9 C 0.4614(6) -0.0246(9) -0.1921(14) 0.030(2) Uani 1 1 d U
H9A H 0.4353 -0.0079 -0.1470 0.036 Uiso 1 1 calc R
C10 C 0.4854(6) -0.0948(9) -0.1658(15) 0.034(2) Uani 1 1 d U
H10A H 0.4800 -0.1236 -0.0997 0.041 Uiso 1 1 calc R
C11 C 0.5205(7) -0.1240(10) -0.2459(15) 0.037(2) Uani 1 1 d U
H11A H 0.5352 -0.1758 -0.2373 0.044 Uiso 1 1 calc R
C12 C 0.5312(6) -0.0796(9) -0.3270(16) 0.037(2) Uani 1 1 d U
H12A H 0.5560 -0.0980 -0.3741 0.045 Uiso 1 1 calc R
C13 C 0.5073(6) -0.0028(9) -0.3505(16) 0.033(2) Uani 1 1 d U
H13A H 0.5158 0.0278 -0.4127 0.039 Uiso 1 1 calc R
C14 C 0.1637(7) 0.5744(10) 0.1708(16) 0.040(2) Uani 1 1 d U
C15 C 0.1341(7) 0.6330(10) 0.1003(18) 0.047(2) Uani 1 1 d U
C16 C 0.1005(8) 0.6819(11) 0.1634(19) 0.050(2) Uani 1 1 d U
C17 C 0.0948(7) 0.6683(11) 0.2687(19) 0.049(2) Uani 1 1 d U
C18 C 0.1187(7) 0.6106(11) 0.3231(18) 0.049(2) Uani 1 1 d U
C19 C 0.1504(7) 0.5657(10) 0.2839(17) 0.044(2) Uani 1 1 d U
C20 C 0.1299(6) 0.3792(8) -0.0693(13) 0.0204(18) Uani 1 1 d .
C21 C 0.1587(7) 0.4032(9) -0.1588(14) 0.033(3) Uani 1 1 d U
H21A H 0.1922 0.4275 -0.1433 0.040 Uiso 1 1 calc R
C22 C 0.1370(6) 0.3902(9) -0.2679(14) 0.030(2) Uani 1 1 d U
H22A H 0.1578 0.4017 -0.3266 0.036 Uiso 1 1 calc R
C23 C 0.0880(7) 0.3620(9) -0.2972(14) 0.032(2) Uani 1 1 d U
C24 C 0.0608(6) 0.3425(9) -0.2127(14) 0.030(2) Uani 1 1 d U
H24A H 0.0271 0.3198 -0.2317 0.036 Uiso 1 1 calc R
C25 C 0.0785(6) 0.3532(9) -0.0954(14) 0.031(3) Uani 1 1 d U
H25A H 0.0564 0.3431 -0.0386 0.037 Uiso 1 1 calc R
C26 C 0.0635(7) 0.3506(10) -0.4218(14) 0.038(3) Uani 1 1 d U
H26A H 0.0275 0.3311 -0.4233 0.057 Uiso 1 1 calc R
H26B H 0.0843 0.3119 -0.4589 0.057 Uiso 1 1 calc R
H26C H 0.0633 0.4015 -0.4616 0.057 Uiso 1 1 calc R
C27 C 0.0997(6) 0.4037(8) 0.1523(12) 0.0204(18) Uani 1 1 d U
C28 C 0.0658(6) 0.4621(9) 0.1154(14) 0.027(2) Uani 1 1 d U
H28A H 0.0733 0.4972 0.0570 0.032 Uiso 1 1 calc R
C29 C 0.0190(6) 0.4697(9) 0.1658(14) 0.029(2) Uani 1 1 d U
H29A H -0.0052 0.5105 0.1405 0.035 Uiso 1 1 calc R
C30 C 0.0072(6) 0.4198(9) 0.2506(13) 0.030(2) Uani 1 1 d U
C31 C 0.0441(6) 0.3585(9) 0.2821(14) 0.028(2) Uani 1 1 d U
H31A H 0.0379 0.3232 0.3412 0.034 Uiso 1 1 calc R
C32 C 0.0892(6) 0.3490(9) 0.2286(14) 0.025(2) Uani 1 1 d U
H32A H 0.1119 0.3049 0.2457 0.030 Uiso 1 1 calc R
C33 C -0.0410(6) 0.4251(10) 0.2981(17) 0.041(3) Uani 1 1 d U
H33A H -0.0610 0.4710 0.2660 0.062 Uiso 1 1 calc R
H33B H -0.0338 0.4315 0.3800 0.062 Uiso 1 1 calc R
H33C H -0.0614 0.3765 0.2811 0.062 Uiso 1 1 calc R
C34 C 0.1908(6) 0.3029(9) 0.1119(14) 0.030(2) Uani 1 1 d U
C35 C 0.2164(6) 0.2981(10) 0.2223(14) 0.030(2) Uani 1 1 d U
H35A H 0.2100 0.3365 0.2774 0.036 Uiso 1 1 calc R
C36 C 0.2513(6) 0.2365(9) 0.2493(15) 0.029(2) Uani 1 1 d U
H36A H 0.2706 0.2362 0.3222 0.035 Uiso 1 1 calc R
C37 C 0.2593(7) 0.1782(9) 0.1798(14) 0.031(2) Uani 1 1 d U
C38 C 0.2335(6) 0.1827(10) 0.0667(14) 0.034(2) Uani 1 1 d U
H38A H 0.2403 0.1425 0.0144 0.040 Uiso 1 1 calc R
C39 C 0.1980(6) 0.2451(9) 0.0294(14) 0.032(2) Uani 1 1 d U
H39A H 0.1805 0.2476 -0.0452 0.039 Uiso 1 1 calc R
C40 C 0.2958(7) 0.1079(10) 0.2040(13) 0.036(3) Uani 1 1 d U
H40A H 0.3118 0.1101 0.2826 0.055 Uiso 1 1 calc R
H40B H 0.3234 0.1100 0.1539 0.055 Uiso 1 1 calc R
H40C H 0.2760 0.0584 0.1910 0.055 Uiso 1 1 calc R
C41 C 0.2568(6) 0.6966(9) 0.1629(15) 0.033(2) Uani 1 1 d U
C42 C 0.2312(6) 0.7231(9) 0.2467(15) 0.034(2) Uani 1 1 d U
H42A H 0.2270 0.6860 0.3050 0.041 Uiso 1 1 calc R
C43 C 0.2099(6) 0.7980(10) 0.2596(15) 0.037(2) Uani 1 1 d U
H43A H 0.1936 0.8115 0.3246 0.044 Uiso 1 1 calc R
C44 C 0.2134(7) 0.8516(10) 0.1741(15) 0.038(2) Uani 1 1 d U
C45 C 0.2400(6) 0.8308(10) 0.0797(15) 0.037(2) Uani 1 1 d U
H45A H 0.2435 0.8665 0.0194 0.045 Uiso 1 1 calc R
C46 C 0.2604(6) 0.7531(9) 0.0834(15) 0.035(2) Uani 1 1 d U
H46A H 0.2791 0.7385 0.0225 0.042 Uiso 1 1 calc R
C47 C 0.1916(7) 0.9330(10) 0.1863(16) 0.047(4) Uani 1 1 d U
H47A H 0.1744 0.9355 0.2552 0.070 Uiso 1 1 calc R
H47B H 0.1660 0.9449 0.1209 0.070 Uiso 1 1 calc R
H47C H 0.2201 0.9720 0.1908 0.070 Uiso 1 1 calc R
C48 C 0.3123(6) 0.5764(9) 0.2824(14) 0.026(2) Uani 1 1 d U
C49 C 0.3382(6) 0.6370(9) 0.3536(13) 0.024(2) Uani 1 1 d U
H49A H 0.3360 0.6905 0.3283 0.029 Uiso 1 1 calc R
C50 C 0.3652(6) 0.6214(9) 0.4533(14) 0.026(2) Uani 1 1 d U
H50A H 0.3837 0.6629 0.4947 0.031 Uiso 1 1 calc R
C51 C 0.3664(6) 0.5381(9) 0.5010(14) 0.026(2) Uani 1 1 d U
C52 C 0.3407(6) 0.4814(9) 0.4329(14) 0.026(2) Uani 1 1 d U
H52A H 0.3408 0.4279 0.4585 0.031 Uiso 1 1 calc R
C53 C 0.3151(6) 0.4994(8) 0.3300(14) 0.025(2) Uani 1 1 d U
H53A H 0.2980 0.4575 0.2871 0.030 Uiso 1 1 calc R
C54 C 0.3959(6) 0.5184(9) 0.6118(14) 0.028(3) Uani 1 1 d U
H54A H 0.3919 0.4617 0.6274 0.042 Uiso 1 1 calc R
H54B H 0.3821 0.5498 0.6710 0.042 Uiso 1 1 calc R
H54C H 0.4331 0.5308 0.6104 0.042 Uiso 1 1 calc R
C55 C 0.3290(6) 0.6112(8) 0.0466(14) 0.025(2) Uani 1 1 d U
C56 C 0.3787(6) 0.6374(9) 0.0814(14) 0.027(2) Uani 1 1 d U
H56A H 0.3902 0.6398 0.1599 0.033 Uiso 1 1 calc R
C57 C 0.4127(6) 0.6604(8) 0.0058(14) 0.028(2) Uani 1 1 d U
H57A H 0.4479 0.6753 0.0303 0.034 Uiso 1 1 calc R
C58 C 0.3922(6) 0.6608(9) -0.1130(14) 0.029(2) Uani 1 1 d U
C59 C 0.3431(6) 0.6310(8) -0.1371(14) 0.027(2) Uani 1 1 d U
H59A H 0.3303 0.6295 -0.2150 0.032 Uiso 1 1 calc R
C60 C 0.3109(6) 0.6039(9) -0.0694(14) 0.026(2) Uani 1 1 d U
H60A H 0.2779 0.5812 -0.0959 0.032 Uiso 1 1 calc R
C61 C 0.4274(6) 0.6943(9) -0.1983(15) 0.036(3) Uani 1 1 d U
H61A H 0.4088 0.6907 -0.2746 0.054 Uiso 1 1 calc R
H61B H 0.4599 0.6633 -0.1941 0.054 Uiso 1 1 calc R
H61C H 0.4357 0.7500 -0.1803 0.054 Uiso 1 1 calc R
F1 F 0.1778(4) 0.5062(5) 0.3445(10) 0.045(2) Uani 1 1 d U
F2 F 0.1121(4) 0.6029(7) 0.4337(10) 0.063(3) Uani 1 1 d U
F3 F 0.0632(4) 0.7229(6) 0.3090(11) 0.066(3) Uani 1 1 d U
F4 F 0.0769(4) 0.7370(7) 0.0919(11) 0.073(3) Uani 1 1 d U
F5 F 0.1405(4) 0.6413(5) -0.0066(10) 0.054(2) Uani 1 1 d U
N1 N 0.4539(5) 0.2163(8) -0.0616(13) 0.038(3) Uani 1 1 d U
N2 N 0.4723(5) 0.1662(7) -0.1328(13) 0.038(2) Uani 1 1 d U
N3 N 0.4341(5) 0.1490(7) -0.2137(13) 0.037(3) Uani 1 1 d U

loop_
_atom_site_aniso_label
_atom_site_aniso_U_11
_atom_site_aniso_U_22
_atom_site_aniso_U_33
_atom_site_aniso_U_23
_atom_site_aniso_U_13
_atom_site_aniso_U_12
Pt1 0.0184(5) 0.0107(5) 0.0478(5) -0.0024(3) 0.0099(4) -0.0008(2)
P1 0.018(2) 0.013(2) 0.047(3) 0.0076(18) 0.007(2) -0.0050(16)
P2 0.016(2) 0.018(2) 0.035(3) -0.0015(17) 0.0074(19) -0.0079(17)
C1 0.029(6) 0.019(6) 0.011(6) -0.005(5) 0.013(5) -0.003(4)
C2 0.023(5) 0.016(5) 0.014(5) 0.000(4) 0.012(4) -0.007(3)
C3 0.022(5) 0.016(5) 0.025(5) 0.001(4) 0.015(4) -0.008(3)
C4 0.021(5) 0.014(5) 0.035(5) 0.003(4) 0.011(4) -0.007(3)
C5 0.025(5) 0.011(5) 0.039(6) 0.005(4) 0.009(4) -0.001(4)
C6 0.030(6) 0.016(6) 0.043(6) 0.001(4) 0.005(5) 0.004(5)
C7 0.011(5) 0.031(5) 0.048(6) 0.002(4) 0.006(5) -0.005(4)
C8 0.012(4) 0.032(4) 0.047(5) 0.000(3) 0.004(4) -0.003(3)
C9 0.010(5) 0.031(5) 0.050(5) 0.002(4) 0.004(4) -0.004(4)
C10 0.017(5) 0.032(5) 0.052(6) 0.001(4) -0.001(4) -0.001(4)
C11 0.021(5) 0.034(5) 0.055(6) -0.001(4) 0.000(4) 0.002(4)
C12 0.022(5) 0.036(5) 0.055(6) -0.004(4) 0.006(4) 0.002(4)
C13 0.015(5) 0.035(5) 0.049(6) 0.000(4) 0.005(4) -0.001(4)
C14 0.026(5) 0.030(5) 0.064(4) -0.015(4) 0.004(4) 0.001(3)
C15 0.031(5) 0.035(5) 0.073(4) -0.011(4) 0.005(4) 0.003(3)
C16 0.031(5) 0.039(5) 0.079(4) -0.018(4) -0.001(4) 0.008(3)
C17 0.030(5) 0.039(5) 0.078(4) -0.030(4) 0.003(4) 0.004(3)
C18 0.034(5) 0.041(5) 0.071(4) -0.024(4) 0.007(4) -0.001(3)
C19 0.032(5) 0.036(5) 0.064(4) -0.020(4) 0.005(4) 0.000(3)
C20 0.017(3) 0.018(3) 0.026(3) -0.002(3) 0.001(3) -0.003(2)
C21 0.041(6) 0.022(6) 0.038(6) -0.006(5) 0.005(5) -0.013(5)
C22 0.038(5) 0.019(5) 0.035(6) -0.007(4) 0.009(4) -0.003(4)
C23 0.038(5) 0.018(5) 0.039(5) -0.010(4) 0.003(4) 0.001(4)
C24 0.032(5) 0.017(5) 0.040(5) -0.010(4) 0.004(4) 0.001(4)
C25 0.033(6) 0.017(6) 0.041(6) -0.009(5) 0.001(5) 0.003(5)
C26 0.046(8) 0.031(8) 0.037(6) -0.008(6) 0.005(6) 0.000(6)
C27 0.017(3) 0.018(3) 0.026(3) -0.002(3) 0.001(3) -0.003(2)
C28 0.024(3) 0.022(3) 0.034(3) 0.001(3) 0.005(3) 0.002(3)
C29 0.026(4) 0.024(4) 0.039(4) 0.003(3) 0.007(3) 0.007(3)
C30 0.028(4) 0.023(4) 0.039(4) 0.000(4) 0.009(3) 0.002(3)
C31 0.027(4) 0.022(4) 0.036(4) 0.001(3) 0.010(3) 0.000(3)
C32 0.023(3) 0.020(3) 0.033(3) 0.000(3) 0.007(3) -0.003(3)
C33 0.038(6) 0.032(8) 0.059(8) 0.002(7) 0.023(6) 0.006(5)
C34 0.032(5) 0.025(5) 0.034(5) 0.012(4) 0.011(4) -0.005(4)
C35 0.030(5) 0.026(5) 0.036(5) 0.011(4) 0.011(4) -0.005(4)
C36 0.032(5) 0.025(5) 0.032(5) 0.010(4) 0.010(4) -0.005(4)
C37 0.037(5) 0.028(5) 0.031(5) 0.008(4) 0.012(4) -0.002(4)
C38 0.037(5) 0.028(5) 0.036(5) 0.009(4) 0.008(4) -0.001(4)
C39 0.033(5) 0.029(5) 0.036(5) 0.009(4) 0.005(4) -0.001(4)
C40 0.049(8) 0.037(7) 0.025(8) 0.001(6) 0.010(6) 0.008(5)
C41 0.026(5) 0.021(5) 0.049(6) -0.023(4) -0.003(5) -0.002(4)
C42 0.026(5) 0.024(5) 0.050(6) -0.021(4) -0.002(4) 0.001(4)
C43 0.027(5) 0.028(5) 0.054(6) -0.018(4) -0.002(5) 0.004(4)
C44 0.027(5) 0.026(5) 0.058(6) -0.017(4) -0.004(4) 0.006(4)
C45 0.029(5) 0.026(5) 0.055(6) -0.016(4) -0.004(4) 0.004(4)
C46 0.028(5) 0.025(5) 0.052(6) -0.019(4) -0.001(4) 0.002(4)
C47 0.026(8) 0.033(6) 0.077(9) -0.018(5) -0.010(7) 0.018(6)
C48 0.017(5) 0.017(4) 0.043(5) -0.006(4) 0.002(4) -0.006(4)
C49 0.014(5) 0.016(4) 0.044(5) -0.010(4) 0.006(4) 0.000(4)
C50 0.012(5) 0.019(4) 0.046(5) -0.011(4) 0.004(4) 0.001(4)
C51 0.014(5) 0.019(4) 0.045(5) -0.008(3) 0.005(4) 0.001(4)
C52 0.016(5) 0.016(4) 0.046(5) -0.008(4) 0.005(4) 0.003(4)
C53 0.016(5) 0.014(4) 0.045(5) -0.007(4) 0.005(4) -0.005(4)
C54 0.012(7) 0.025(7) 0.047(7) -0.007(5) 0.006(5) 0.009(5)
C55 0.022(4) 0.010(5) 0.045(5) 0.003(4) 0.016(4) 0.000(4)
C56 0.022(4) 0.015(5) 0.047(5) -0.001(4) 0.011(4) 0.003(4)
C57 0.019(4) 0.019(5) 0.048(5) 0.005(4) 0.009(4) 0.002(4)
C58 0.022(4) 0.020(5) 0.045(5) 0.006(4) 0.012(4) 0.007(4)
C59 0.024(4) 0.017(5) 0.041(5) 0.008(4) 0.010(4) 0.006(4)
C60 0.023(4) 0.012(5) 0.046(5) 0.006(4) 0.011(4) 0.003(4)
C61 0.033(7) 0.028(7) 0.049(7) 0.004(6) 0.015(6) -0.001(6)
F1 0.030(5) 0.046(5) 0.060(5) -0.009(4) 0.013(5) -0.001(3)
F2 0.054(6) 0.066(6) 0.072(5) -0.025(4) 0.014(5) 0.004(5)
F3 0.038(6) 0.055(6) 0.108(7) -0.048(5) 0.013(5) 0.011(4)
F4 0.052(6) 0.053(6) 0.107(7) -0.007(5) -0.022(6) 0.022(4)
F5 0.053(6) 0.031(5) 0.084(5) 0.011(4) 0.026(5) -0.008(4)
N1 0.026(6) 0.020(6) 0.067(8) -0.001(4) 0.007(5) -0.005(4)
N2 0.021(6) 0.019(6) 0.075(7) -0.004(4) 0.005(5) -0.003(4)
N3 0.018(6) 0.016(6) 0.076(8) -0.008(5) 0.007(5) -0.007(5)

loop_
_atom_type_symbol
_atom_type_description
_atom_type_scat_dispersion_real
_atom_type_scat_dispersion_imag
_atom_type_scat_source
C C 0.0181 0.0091 'International Tables Vol C Tables 4.2.6.8 and 6.1.1.4'
H H 0.0000 0.0000 'International Tables Vol C Tables 4.2.6.8 and 6.1.1.4'
N N 0.0311 0.0180 'International Tables Vol C Tables 4.2.6.8 and 6.1.1.4'
F F 0.0727 0.0534 'International Tables Vol C Tables 4.2.6.8 and 6.1.1.4'
P P 0.2955 0.4335 'International Tables Vol C Tables 4.2.6.8 and 6.1.1.4'
Pt Pt -4.5932 6.9264 'International Tables Vol C Tables 4.2.6.8 and 6.1.1.4'

loop_
_geom_angle_atom_site_label_1
_geom_angle_atom_site_label_2
_geom_angle_atom_site_label_3
_geom_angle
C1 Pt1 C14 176.8(6)
C1 Pt1 P2 89.2(4)
C14 Pt1 P2 87.7(5)
C1 Pt1 P1 90.0(4)
C14 Pt1 P1 93.0(5)
P2 Pt1 P1 174.79(15)
C20 P1 C34 102.6(7)
C20 P1 C27 104.6(7)
C34 P1 C27 106.0(7)
C20 P1 Pt1 117.9(5)
C34 P1 Pt1 108.8(5)
C27 P1 Pt1 115.7(5)
C48 P2 C41 101.8(8)
C48 P2 C55 109.4(7)
C41 P2 C55 101.7(8)
C48 P2 Pt1 108.8(5)
C41 P2 Pt1 117.0(6)
C55 P2 Pt1 116.9(5)
C2 C1 Pt1 168.7(14)
C1 C2 C3 172.5(18)
C4 C3 C2 176.9(18)
C3 C4 C5 165.4(19)
C6 C5 N1 109.8(15)
C6 C5 C4 130.6(16)
N1 C5 C4 119.6(15)
C5 C6 N3 106.4(15)
C5 C6 H6A 126.8
N3 C6 H6A 126.8
N3 C7 C8 114.6(14)
N3 C7 H7A 108.6
C8 C7 H7A 108.6
N3 C7 H7B 108.6
C8 C7 H7B 108.6
H7A C7 H7B 107.6
C13 C8 C9 116.2(15)
C13 C8 C7 120.6(15)
C9 C8 C7 122.6(15)
C10 C9 C8 125.2(16)
C10 C9 H9A 117.4
C8 C9 H9A 117.4
C9 C10 C11 116.0(16)
C9 C10 H10A 122.0
C11 C10 H10A 122.0
C12 C11 C10 119.9(17)
C12 C11 H11A 120.1
C10 C11 H11A 120.1
C11 C12 C13 123.2(17)
C11 C12 H12A 118.4
C13 C12 H12A 118.4
C8 C13 C12 119.1(16)
C8 C13 H13A 120.5
C12 C13 H13A 120.5
C19 C14 C15 116.6(17)
C19 C14 Pt1 123.3(13)
C15 C14 Pt1 119.7(14)
F5 C15 C14 121.3(16)
F5 C15 C16 126.1(18)
C14 C15 C16 112.5(19)
C17 C16 F4 129.4(18)
C17 C16 C15 123(2)
F4 C16 C15 107.9(19)
C18 C17 C16 121.3(19)
C18 C17 F3 127(2)
C16 C17 F3 111.4(19)
C19 C18 C17 124(2)
C19 C18 F2 118(2)
C17 C18 F2 117.2(18)
C18 C19 F1 124(2)
C18 C19 C14 122(2)
F1 C19 C14 113.9(15)
C25 C20 C21 118.8(14)
C25 C20 P1 122.1(12)
C21 C20 P1 118.4(11)
C22 C21 C20 118.5(15)
C22 C21 H21A 120.8
C20 C21 H21A 120.8
C23 C22 C21 124.3(16)
C23 C22 H22A 117.8
C21 C22 H22A 117.8
C24 C23 C22 116.4(15)
C24 C23 C26 120.2(15)
C22 C23 C26 123.4(15)
C23 C24 C25 125.0(16)
C23 C24 H24A 117.5
C25 C24 H24A 117.5
C20 C25 C24 116.3(15)
C20 C25 H25A 121.8
C24 C25 H25A 121.8
C23 C26 H26A 109.5
C23 C26 H26B 109.5
H26A C26 H26B 109.5
C23 C26 H26C 109.5
H26A C26 H26C 109.5
H26B C26 H26C 109.5
C32 C27 C28 123.1(15)
C32 C27 P1 123.6(12)
C28 C27 P1 112.7(11)
C27 C28 C29 118.3(15)
C27 C28 H28A 120.8
C29 C28 H28A 120.8
C30 C29 C28 122.0(15)
C30 C29 H29A 119.0
C28 C29 H29A 119.0
C29 C30 C31 116.2(14)
C29 C30 C33 122.1(15)
C31 C30 C33 121.6(15)
C32 C31 C30 121.7(15)
C32 C31 H31A 119.1
C30 C31 H31A 119.1
C27 C32 C31 118.3(14)
C27 C32 H32A 120.8
C31 C32 H32A 120.8
C30 C33 H33A 109.5
C30 C33 H33B 109.5
H33A C33 H33B 109.5
C30 C33 H33C 109.5
H33A C33 H33C 109.5
H33B C33 H33C 109.5
C35 C34 C39 122.0(15)
C35 C34 P1 116.7(12)
C39 C34 P1 120.2(12)
C36 C35 C34 118.7(16)
C36 C35 H35A 120.6
C34 C35 H35A 120.6
C37 C36 C35 123.8(17)
C37 C36 H36A 118.1
C35 C36 H36A 118.1
C36 C37 C38 117.7(15)
C36 C37 C40 126.9(15)
C38 C37 C40 115.4(14)
C39 C38 C37 122.7(16)
C39 C38 H38A 118.6
C37 C38 H38A 118.6
C34 C39 C38 114.8(16)
C34 C39 H39A 122.6
C38 C39 H39A 122.6
C37 C40 H40A 109.5
C37 C40 H40B 109.5
H40A C40 H40B 109.5
C37 C40 H40C 109.5
H40A C40 H40C 109.5
H40B C40 H40C 109.5
C42 C41 C46 111.8(16)
C42 C41 P2 126.2(15)
C46 C41 P2 121.9(14)
C41 C42 C43 128.4(19)
C41 C42 H42A 115.8
C43 C42 H42A 115.8
C44 C43 C42 116.8(17)
C44 C43 H43A 121.6
C42 C43 H43A 121.6
C43 C44 C45 120.4(15)
C43 C44 C47 118.1(17)
C45 C44 C47 121.4(17)
C46 C45 C44 114.4(17)
C46 C45 H45A 122.8
C44 C45 H45A 122.8
C41 C46 C45 128.1(17)
C41 C46 H46A 115.9
C45 C46 H46A 115.9
C44 C47 H47A 109.5
C44 C47 H47B 109.5
H47A C47 H47B 109.5
C44 C47 H47C 109.5
H47A C47 H47C 109.5
H47B C47 H47C 109.5
C53 C48 C49 114.4(15)
C53 C48 P2 122.8(11)
C49 C48 P2 122.8(12)
C50 C49 C48 123.0(15)
C50 C49 H49A 118.5
C48 C49 H49A 118.5
C49 C50 C51 120.3(13)
C49 C50 H50A 119.8
C51 C50 H50A 119.8
C52 C51 C54 122.3(15)
C52 C51 C50 115.7(15)
C54 C51 C50 121.9(13)
C53 C52 C51 121.9(16)
C53 C52 H52A 119.0
C51 C52 H52A 119.0
C52 C53 C48 124.5(14)
C52 C53 H53A 117.8
C48 C53 H53A 117.8
C51 C54 H54A 109.5
C51 C54 H54B 109.5
H54A C54 H54B 109.5
C51 C54 H54C 109.5
H54A C54 H54C 109.5
H54B C54 H54C 109.5
C56 C55 C60 120.9(14)
C56 C55 P2 122.0(13)
C60 C55 P2 116.6(11)
C55 C56 C57 122.0(16)
C55 C56 H56A 119.0
C57 C56 H56A 119.0
C56 C57 C58 117.0(15)
C56 C57 H57A 121.5
C58 C57 H57A 121.5
C59 C58 C57 115.3(14)
C59 C58 C61 126.5(15)
C57 C58 C61 118.2(14)
C60 C59 C58 129.7(17)
C60 C59 H59A 115.2
C58 C59 H59A 115.2
C59 C60 C55 114.7(15)
C59 C60 H60A 122.7
C55 C60 H60A 122.7
C58 C61 H61A 109.5
C58 C61 H61B 109.5
H61A C61 H61B 109.5
C58 C61 H61C 109.5
H61A C61 H61C 109.5
H61B C61 H61C 109.5
N2 N1 C5 106.6(13)
N1 N2 N3 108.4(12)
N2 N3 C6 108.7(13)
N2 N3 C7 122.6(12)
C6 N3 C7 128.3(14)

loop_
_geom_bond_atom_site_label_1
_geom_bond_atom_site_label_2
_geom_bond_distance
Pt1 C1 2.094(14)
Pt1 C14 2.096(17)
Pt1 P2 2.303(4)
Pt1 P1 2.307(4)
P1 C20 1.765(15)
P1 C34 1.856(16)
P1 C27 1.867(15)
P2 C48 1.770(17)
P2 C41 1.802(16)
P2 C55 1.852(15)
C1 C2 1.15(2)
C2 C3 1.38(2)
C3 C4 1.23(2)
C4 C5 1.39(2)
C5 C6 1.29(2)
C5 N1 1.38(2)
C6 N3 1.37(2)
C6 H6A 0.9500
C7 N3 1.46(2)
C7 C8 1.47(2)
C7 H7A 0.9900
C7 H7B 0.9900
C8 C13 1.38(3)
C8 C9 1.41(2)
C9 C10 1.35(2)
C9 H9A 0.9500
C10 C11 1.47(2)
C10 H10A 0.9500
C11 C12 1.28(2)
C11 H11A 0.9500
C12 C13 1.44(2)
C12 H12A 0.9500
C13 H13A 0.9500
C14 C19 1.44(3)
C14 C15 1.45(3)
C15 F5 1.31(2)
C15 C16 1.46(3)
C16 C17 1.30(3)
C16 F4 1.36(2)
C17 C18 1.28(3)
C17 F3 1.35(2)
C18 C19 1.24(3)
C18 F2 1.36(2)
C19 F1 1.38(2)
C20 C25 1.39(2)
C20 C21 1.43(2)
C21 C22 1.37(2)
C21 H21A 0.9500
C22 C23 1.35(2)
C22 H22A 0.9500
C23 C24 1.33(2)
C23 C26 1.56(2)
C24 C25 1.43(2)
C24 H24A 0.9500
C25 H25A 0.9500
C26 H26A 0.9800
C26 H26B 0.9800
C26 H26C 0.9800
C27 C32 1.34(2)
C27 C28 1.35(2)
C28 C29 1.41(2)
C28 H28A 0.9500
C29 C30 1.38(2)
C29 H29A 0.9500
C30 C31 1.42(2)
C30 C33 1.42(2)
C31 C32 1.40(2)
C31 H31A 0.9500
C32 H32A 0.9500
C33 H33A 0.9800
C33 H33B 0.9800
C33 H33C 0.9800
C34 C35 1.41(2)
C34 C39 1.41(2)
C35 C36 1.38(2)
C35 H35A 0.9500
C36 C37 1.32(2)
C36 H36A 0.9500
C37 C38 1.44(2)
C37 C40 1.52(2)
C38 C39 1.43(2)
C38 H38A 0.9500
C39 H39A 0.9500
C40 H40A 0.9800
C40 H40B 0.9800
C40 H40C 0.9800
C41 C42 1.34(2)
C41 C46 1.36(2)
C42 C43 1.39(2)
C42 H42A 0.9500
C43 C44 1.37(2)
C43 H43A 0.9500
C44 C45 1.43(3)
C44 C47 1.49(2)
C45 C46 1.41(2)
C45 H45A 0.9500
C46 H46A 0.9500
C47 H47A 0.9800
C47 H47B 0.9800
C47 H47C 0.9800
C48 C53 1.41(2)
C48 C49 1.44(2)
C49 C50 1.33(2)
C49 H49A 0.9500
C50 C51 1.51(2)
C50 H50A 0.9500
C51 C52 1.37(2)
C51 C54 1.48(2)
C52 C53 1.36(2)
C52 H52A 0.9500
C53 H53A 0.9500
C54 H54A 0.9800
C54 H54B 0.9800
C54 H54C 0.9800
C55 C56 1.37(2)
C55 C60 1.41(2)
C56 C57 1.38(2)
C56 H56A 0.9500
C57 C58 1.45(2)
C57 H57A 0.9500
C58 C59 1.36(2)
C58 C61 1.54(2)
C59 C60 1.31(2)
C59 H59A 0.9500
C60 H60A 0.9500
C61 H61A 0.9800
C61 H61B 0.9800
C61 H61C 0.9800
N1 N2 1.325(19)
N2 N3 1.326(19)

loop_
_geom_torsion_atom_site_label_1
_geom_torsion_atom_site_label_2
_geom_torsion_atom_site_label_3
_geom_torsion_atom_site_label_4
_geom_torsion
C1 Pt1 P1 C20 -74.8(7)
C14 Pt1 P1 C20 106.5(8)
P2 Pt1 P1 C20 -155.8(16)
C1 Pt1 P1 C34 41.3(7)
C14 Pt1 P1 C34 -137.4(8)
P2 Pt1 P1 C34 -39.7(18)
C1 Pt1 P1 C27 160.5(7)
C14 Pt1 P1 C27 -18.2(7)
P2 Pt1 P1 C27 79.5(18)
C1 Pt1 P2 C48 -87.5(7)
C14 Pt1 P2 C48 91.5(8)
P1 Pt1 P2 C48 -6.5(18)
C1 Pt1 P2 C41 157.9(8)
C14 Pt1 P2 C41 -23.1(9)
P1 Pt1 P2 C41 -121.0(17)
C1 Pt1 P2 C55 36.9(7)
C14 Pt1 P2 C55 -144.1(8)
P1 Pt1 P2 C55 118.0(17)
C14 Pt1 C1 C2 78(14)
P2 Pt1 C1 C2 96(7)
P1 Pt1 C1 C2 -79(7)
Pt1 C1 C2 C3 147(9)
C1 C2 C3 C4 -152(27)
C2 C3 C4 C5 161(27)
C3 C4 C5 C6 -31(7)
C3 C4 C5 N1 148(6)
N1 C5 C6 N3 2.3(19)
C4 C5 C6 N3 -178.1(16)
N3 C7 C8 C13 -142.5(15)
N3 C7 C8 C9 46(2)
C13 C8 C9 C10 4(2)
C7 C8 C9 C10 175.8(16)
C8 C9 C10 C11 -8(2)
C9 C10 C11 C12 8(2)
C10 C11 C12 C13 -5(3)
C9 C8 C13 C12 -1(2)
C7 C8 C13 C12 -172.4(15)
C11 C12 C13 C8 1(3)
C1 Pt1 C14 C19 -79(12)
P2 Pt1 C14 C19 -97.4(14)
P1 Pt1 C14 C19 77.4(14)
C1 Pt1 C14 C15 107(12)
P2 Pt1 C14 C15 88.8(13)
P1 Pt1 C14 C15 -96.4(13)
C19 C14 C15 F5 -174.9(15)
Pt1 C14 C15 F5 -1(2)
C19 C14 C15 C16 8(2)
Pt1 C14 C15 C16 -177.4(13)
F5 C15 C16 C17 177.6(17)
C14 C15 C16 C17 -6(3)
F5 C15 C16 F4 0(3)
C14 C15 C16 F4 176.9(14)
F4 C16 C17 C18 176.6(19)
C15 C16 C17 C18 0(3)
F4 C16 C17 F3 -5(3)
C15 C16 C17 F3 178.1(17)
C16 C17 C18 C19 3(3)
F3 C17 C18 C19 -174.5(18)
C16 C17 C18 F2 177.5(17)
F3 C17 C18 F2 0(3)
C17 C18 C19 F1 176.9(17)
F2 C18 C19 F1 3(3)
C17 C18 C19 C14 0(3)
F2 C18 C19 C14 -174.1(15)
C15 C14 C19 C18 -6(3)
Pt1 C14 C19 C18 179.8(15)
C15 C14 C19 F1 176.6(14)
Pt1 C14 C19 F1 3(2)
C34 P1 C20 C25 94.9(14)
C27 P1 C20 C25 -15.6(15)
Pt1 P1 C20 C25 -145.7(11)
C34 P1 C20 C21 -95.0(13)
C27 P1 C20 C21 154.5(12)
Pt1 P1 C20 C21 24.5(14)
C25 C20 C21 C22 -8(2)
P1 C20 C21 C22 -178.6(12)
C20 C21 C22 C23 6(2)
C21 C22 C23 C24 -3(2)
C21 C22 C23 C26 177.8(15)
C22 C23 C24 C25 4(2)
C26 C23 C24 C25 -177.5(15)
C21 C20 C25 C24 8(2)
P1 C20 C25 C24 178.2(11)
C23 C24 C25 C20 -6(2)
C20 P1 C27 C32 111.1(14)
C34 P1 C27 C32 3.2(15)
Pt1 P1 C27 C32 -117.5(12)
C20 P1 C27 C28 -60.1(12)
C34 P1 C27 C28 -168.0(11)
Pt1 P1 C27 C28 71.3(12)
C32 C27 C28 C29 5(2)
P1 C27 C28 C29 176.4(12)
C27 C28 C29 C30 0(2)
C28 C29 C30 C31 -2(2)
C28 C29 C30 C33 -177.2(16)
C29 C30 C31 C32 -1(2)
C33 C30 C31 C32 174.3(16)
C28 C27 C32 C31 -8(2)
P1 C27 C32 C31 -178.3(11)
C30 C31 C32 C27 6(2)
C20 P1 C34 C35 -179.1(12)
C27 P1 C34 C35 -69.7(13)
Pt1 P1 C34 C35 55.4(13)
C20 P1 C34 C39 12.3(14)
C27 P1 C34 C39 121.7(13)
Pt1 P1 C34 C39 -113.2(12)
C39 C34 C35 C36 3(2)
P1 C34 C35 C36 -165.8(12)
C34 C35 C36 C37 -5(2)
C35 C36 C37 C38 5(2)
C35 C36 C37 C40 -178.7(16)
C36 C37 C38 C39 -3(2)
C40 C37 C38 C39 -179.7(15)
C35 C34 C39 C38 -1(2)
P1 C34 C39 C38 167.3(11)
C37 C38 C39 C34 1(2)
C48 P2 C41 C42 -48.6(16)
C55 P2 C41 C42 -161.5(15)
Pt1 P2 C41 C42 69.8(16)
C48 P2 C41 C46 136.8(14)
C55 P2 C41 C46 23.9(15)
Pt1 P2 C41 C46 -104.8(13)
C46 C41 C42 C43 -1(2)
P2 C41 C42 C43 -175.6(13)
C41 C42 C43 C44 3(3)
C42 C43 C44 C45 -3(2)
C42 C43 C44 C47 -179.0(15)
C43 C44 C45 C46 1(2)
C47 C44 C45 C46 177.0(15)
C42 C41 C46 C45 -2(2)
P2 C41 C46 C45 173.5(14)
C44 C45 C46 C41 2(3)
C41 P2 C48 C53 148.8(14)
C55 P2 C48 C53 -104.1(14)
Pt1 P2 C48 C53 24.6(14)
C41 P2 C48 C49 -31.4(15)
C55 P2 C48 C49 75.7(14)
Pt1 P2 C48 C49 -155.5(12)
C53 C48 C49 C50 4(2)
P2 C48 C49 C50 -176.2(12)
C48 C49 C50 C51 -5(2)
C49 C50 C51 C52 3(2)
C49 C50 C51 C54 -179.9(14)
C54 C51 C52 C53 -177.9(14)
C50 C51 C52 C53 -1(2)
C51 C52 C53 C48 0(3)
C49 C48 C53 C52 -1(2)
P2 C48 C53 C52 178.5(13)
C48 P2 C55 C56 -26.6(14)
C41 P2 C55 C56 80.6(13)
Pt1 P2 C55 C56 -150.7(11)
C48 P2 C55 C60 161.4(11)
C41 P2 C55 C60 -91.4(12)
Pt1 P2 C55 C60 37.3(12)
C60 C55 C56 C57 2(2)
P2 C55 C56 C57 -169.4(12)
C55 C56 C57 C58 4(2)
C56 C57 C58 C59 -6(2)
C56 C57 C58 C61 173.9(14)
C57 C58 C59 C60 2(2)
C61 C58 C59 C60 -177.9(16)
C58 C59 C60 C55 4(2)
C56 C55 C60 C59 -6(2)
P2 C55 C60 C59 166.0(11)
C6 C5 N1 N2 -0.5(19)
C4 C5 N1 N2 179.8(14)
C5 N1 N2 N3 -1.6(17)
N1 N2 N3 C6 3.0(18)
N1 N2 N3 C7 176.3(14)
C5 C6 N3 N2 -3.3(19)
C5 C6 N3 C7 -176.1(15)
C8 C7 N3 N2 46(2)
C8 C7 N3 C6 -142.5(16)
